data_7235432
loop_
_publ_author_name
'Bader, Christie A.'
'Brooks, Robert D.'
'Ng, Yeap S.'
'Sorvina, Alexandra'
'Werrett, Melissa V.'
'Wright, Phillip J.'
'Anwer, Ayad G.'
'Brooks, Douglas A.'
'Stagni, Stefano'
'Muzzioli, Sara'
'Silberstein, Morry'
'Skelton, Brian W.'
'Goldys, Ewa M.'
'Plush, Sally E.'
'Shandala, Tetyana'
'Massi, Massimiliano'

_publ_section_title
;
 Modulation of the organelle specificity in Re(i) tetrazolato complexes
 leads to labeling of lipid droplets
;
_journal_issue 31
_journal_name_full 'RSC Adv.'
_journal_page_first 16345
_journal_paper_doi 10.1039/C4RA00050A
_journal_volume 4
_journal_year 2014
_chemical_formula_moiety 'C21 H12 N7 O3 Re'
_chemical_formula_sum 'C21 H12 N7 O3 Re'
_chemical_formula_weight 596.58
_space_group_IT_number 14
_space_group_name_Hall '-P 2ybc'
_space_group_name_H-M_alt 'P 1 21/c 1'
_symmetry_cell_setting monoclinic
_symmetry_space_group_name_Hall '-P 2ybc'
_symmetry_space_group_name_H-M 'P 1 21/c 1'
_atom_sites_solution_hydrogens geom
_atom_sites_solution_primary direct
_atom_sites_solution_secondary difmap
_audit_creation_date 2012-03-26T08:54:36-00:00
_audit_creation_method 'WinGX routine CIF_UPDATE'
_cell_angle_alpha 90
_cell_angle_beta 92.688(2)
_cell_angle_gamma 90
_cell_formula_units_Z 4
_cell_length_a 6.78040(10)
_cell_length_b 16.5729(4)
_cell_length_c 17.5034(4)
_cell_measurement_reflns_used 15941
_cell_measurement_temperature 100(2)
_cell_measurement_theta_max 38.8128
_cell_measurement_theta_min 3.6868
_cell_volume 1964.71(7)
_computing_cell_refinement
;
        CrysAlisPro, Oxford Diffraction Ltd.,
        Version 1.171.33.52 (release 06-11-2009 CrysAlis171 .NET)
        (compiled Nov  6 2009,16:24:50)
;
_computing_data_collection
;
        CrysAlisPro, Oxford Diffraction Ltd.,
        Version 1.171.33.52 (release 06-11-2009 CrysAlis171 .NET)
        (compiled Nov  6 2009,16:24:50)
;
_computing_data_reduction
;
        CrysAlisPro, Oxford Diffraction Ltd.,
        Version 1.171.33.52 (release 06-11-2009 CrysAlis171 .NET)
        (compiled Nov  6 2009,16:24:50)
;
_computing_molecular_graphics 'OrtepII (Johnson, C. K. (1976)'
_computing_publication_material 'WinGX Farrugia, L. J. (1999)'
_computing_structure_refinement 'SHELXL-97 (Sheldrick, 2008)'
_diffrn_ambient_temperature 100(2)
_diffrn_detector_area_resol_mean 10.4738
_diffrn_measured_fraction_theta_full 0.998
_diffrn_measured_fraction_theta_max 0.998
_diffrn_measurement_device_type 'Oxford Diffraction Gemini diffractometer'
_diffrn_measurement_method '\w scans'
_diffrn_orient_matrix_UB_11 -0.0359782081
_diffrn_orient_matrix_UB_12 0.0190095448
_diffrn_orient_matrix_UB_13 0.0329472575
_diffrn_orient_matrix_UB_21 -0.0179683838
_diffrn_orient_matrix_UB_22 -0.0384065291
_diffrn_orient_matrix_UB_23 0.0162926283
_diffrn_orient_matrix_UB_31 0.0967844082
_diffrn_orient_matrix_UB_32 -0.0000740333
_diffrn_orient_matrix_UB_33 0.0172932021
_diffrn_radiation_monochromator graphite
_diffrn_radiation_type MoK\a
_diffrn_radiation_wavelength 0.71073
_diffrn_reflns_av_R_equivalents 0.0645
_diffrn_reflns_av_unetI/netI 0.0708
_diffrn_reflns_limit_h_max 11
_diffrn_reflns_limit_h_min -11
_diffrn_reflns_limit_k_max 28
_diffrn_reflns_limit_k_min -28
_diffrn_reflns_limit_l_max 30
_diffrn_reflns_limit_l_min -30
_diffrn_reflns_number 63582
_diffrn_reflns_theta_full 38
_diffrn_reflns_theta_max 38
_diffrn_reflns_theta_min 3.71
_exptl_absorpt_coefficient_mu 6.227
_exptl_absorpt_correction_T_max 0.834
_exptl_absorpt_correction_T_min 0.282
_exptl_absorpt_correction_type analytical
_exptl_absorpt_process_details
;
    CrysAlisPro, Oxford Diffraction Ltd.,
        Version 1.171.34.44 (release 25-10-2010 CrysAlis171 .NET)
        (compiled Oct 25 2010,18:11:34)
Analytical numeric absorption correction using a multifaceted crystal
               model based on expressions derived by R.C. Clark & J.S.
        (Clark, R. C. & Reid, J. S. (1995). Acta Cryst. A51, 887-897)

;
_exptl_crystal_colour orange
_exptl_crystal_density_diffrn 2.017
_exptl_crystal_density_method 'not measured'
_exptl_crystal_description needle
_exptl_crystal_F_000 1144
_exptl_crystal_size_max 0.47
_exptl_crystal_size_mid 0.09
_exptl_crystal_size_min 0.05
_refine_diff_density_max 2.007
_refine_diff_density_min -2.172
_refine_diff_density_rms 0.147
_refine_ls_extinction_method none
_refine_ls_goodness_of_fit_ref 0.794
_refine_ls_hydrogen_treatment constr
_refine_ls_matrix_type full
_refine_ls_number_parameters 389
_refine_ls_number_reflns 10677
_refine_ls_number_restraints 6
_refine_ls_restrained_S_all 0.794
_refine_ls_R_factor_all 0.0602
_refine_ls_R_factor_gt 0.0277
_refine_ls_shift/su_max 0.005
_refine_ls_shift/su_mean 0
_refine_ls_structure_factor_coef Fsqd
_refine_ls_weighting_details 'calc w=1/[\s^2^(Fo^2^)+(0.0156P)^2^] where P=(Fo^2^+2Fc^2^)/3'
_refine_ls_weighting_scheme calc
_refine_ls_wR_factor_gt 0.0397
_refine_ls_wR_factor_ref 0.0422
_reflns_number_gt 6772
_reflns_number_total 10677
_reflns_threshold_expression I>2\s(I)
_cod_data_source_file c4ra00050a2.cif
_cod_data_source_block mxm53
_cod_original_sg_symbol_Hall '-p 2ybc'
_cod_database_code 7235432

loop_
_symmetry_equiv_pos_as_xyz
'x, y, z'
'-x, y+1/2, -z+1/2'
'-x, -y, -z'
'x, -y-1/2, z-1/2'

loop_
_atom_site_label
_atom_site_type_symbol
_atom_site_fract_x
_atom_site_fract_y
_atom_site_fract_z
_atom_site_U_iso_or_equiv
_atom_site_adp_type
_atom_site_occupancy
_atom_site_symmetry_multiplicity
_atom_site_calc_flag
_atom_site_refinement_flags
_atom_site_disorder_assembly
_atom_site_disorder_group
Re1 Re 0.583136(10) 0.845854(5) 0.372641(4) 0.01796(2) Uani 1 1 d . . .
C1 C 0.7710(3) 0.84461(18) 0.45840(12) 0.0367(6) Uani 1 1 d . A .
O1 O 0.8822(2) 0.84409(15) 0.51010(9) 0.0576(6) Uani 1 1 d . . .
C2 C 0.7237(3) 0.93565(14) 0.33252(12) 0.0242(5) Uani 1 1 d . A .
O2 O 0.8132(2) 0.98940(10) 0.31078(11) 0.0385(4) Uani 1 1 d . . .
C3 C 0.4201(3) 0.91799(14) 0.42757(11) 0.0215(4) Uani 1 1 d . A .
O3 O 0.3162(2) 0.96053(10) 0.45896(8) 0.0262(3) Uani 1 1 d . . .
N11 N 0.3777(2) 0.83158(9) 0.27488(9) 0.0157(3) Uani 1 1 d . A .
C12 C 0.4213(2) 0.77027(11) 0.22627(10) 0.0155(3) Uani 1 1 d . . .
C13 C 0.2976(3) 0.74763(12) 0.16347(11) 0.0188(4) Uani 1 1 d . A .
C14 C 0.1244(3) 0.79355(14) 0.14947(12) 0.0247(5) Uani 1 1 d . . .
H14 H 0.0368 0.7812 0.1071 0.03 Uiso 1 1 calc R A .
C15 C 0.0834(3) 0.85612(14) 0.19734(12) 0.0268(5) Uani 1 1 d . A .
H15 H -0.0319 0.8878 0.188 0.032 Uiso 1 1 calc R . .
C16 C 0.2117(3) 0.87301(12) 0.25992(12) 0.0199(4) Uani 1 1 d . . .
H16 H 0.1796 0.9158 0.2933 0.024 Uiso 1 1 calc R A .
C17 C 0.3522(3) 0.68173(13) 0.11776(12) 0.0234(4) Uani 1 1 d . . .
H17 H 0.2671 0.6654 0.0759 0.028 Uiso 1 1 calc R A .
N21 N 0.7184(2) 0.75414(10) 0.30330(9) 0.0181(3) Uani 1 1 d . A .
C22 C 0.6035(3) 0.72847(12) 0.24169(10) 0.0164(4) Uani 1 1 d . A .
C23 C 0.6556(3) 0.66444(12) 0.19476(11) 0.0215(4) Uani 1 1 d . . .
C24 C 0.8372(3) 0.62574(15) 0.21267(13) 0.0335(5) Uani 1 1 d . A .
H24 H 0.8803 0.5826 0.1818 0.04 Uiso 1 1 calc R . .
C25 C 0.9505(4) 0.65080(17) 0.27468(13) 0.0403(6) Uani 1 1 d . . .
H25 H 1.0721 0.6246 0.2877 0.048 Uiso 1 1 calc R A .
C26 C 0.8871(3) 0.71504(15) 0.31903(13) 0.0292(5) Uani 1 1 d . A .
H26 H 0.9676 0.7315 0.3621 0.035 Uiso 1 1 calc R . .
C27 C 0.5243(3) 0.64123(12) 0.13252(12) 0.0245(4) Uani 1 1 d . A .
H27 H 0.5574 0.597 0.1011 0.029 Uiso 1 1 calc R . .
N1 N 0.4477(4) 0.66082(17) 0.38853(14) 0.0183(5) Uani 0.6055(18) 1 d P A 1
N2 N 0.4106(5) 0.7375(2) 0.4090(2) 0.0157(7) Uani 0.6055(18) 1 d P A 1
N3 N 0.2660(6) 0.7404(3) 0.4574(2) 0.0237(8) Uani 0.6055(18) 1 d P A 1
N4 N 0.2060(14) 0.6652(8) 0.4710(10) 0.0208(14) Uani 0.6055(18) 1 d P A 1
C5 C 0.3193(4) 0.6178(2) 0.42825(18) 0.0174(6) Uani 0.6055(18) 1 d P A 1
C51 C 0.3141(4) 0.5301(2) 0.42779(17) 0.0184(6) Uani 0.6055(18) 1 d P A 1
C52 C 0.4114(5) 0.4870(2) 0.3728(2) 0.0228(7) Uani 0.6055(18) 1 d P A 1
H52 H 0.4722 0.5165 0.3337 0.027 Uiso 0.6055(18) 1 calc PR A 1
N53 N 0.4245(4) 0.40594(19) 0.37167(18) 0.0261(7) Uani 0.6055(18) 1 d P A 1
C54 C 0.3336(5) 0.3667(2) 0.4260(2) 0.0233(8) Uani 0.6055(18) 1 d P A 1
H54 H 0.342 0.3095 0.4266 0.028 Uiso 0.6055(18) 1 calc PR A 1
C55 C 0.2281(5) 0.4035(2) 0.4816(2) 0.0238(7) Uani 0.6055(18) 1 d P A 1
H55 H 0.1627 0.3722 0.5182 0.029 Uiso 0.6055(18) 1 calc PR A 1
C56 C 0.2192(5) 0.4861(2) 0.48313(19) 0.0226(7) Uani 0.6055(18) 1 d P A 1
H56 H 0.1492 0.513 0.5214 0.027 Uiso 0.6055(18) 1 calc PR A 1
N1' N 0.5655(5) 0.7011(2) 0.4746(2) 0.0149(8) Uani 0.3945(18) 1 d P A 2
N2' N 0.4649(7) 0.7501(4) 0.4273(3) 0.0145(10) Uani 0.3945(18) 1 d P A 2
N3' N 0.2738(9) 0.7330(4) 0.4251(3) 0.0201(12) Uani 0.3945(18) 1 d P A 2
N4' N 0.247(2) 0.6698(14) 0.4705(15) 0.024(3) Uani 0.3945(18) 1 d P A 2
C5' C 0.4271(6) 0.6525(3) 0.5007(2) 0.0142(8) Uani 0.3945(18) 1 d P A 2
C51' C 0.4704(7) 0.5868(3) 0.5553(2) 0.0147(9) Uani 0.3945(18) 1 d P A 2
C52' C 0.6604(8) 0.5763(4) 0.5873(3) 0.0260(12) Uani 0.3945(18) 1 d PU A 2
H52' H 0.7602 0.6124 0.5722 0.031 Uiso 0.3945(18) 1 calc PR A 2
N53' N 0.7116(7) 0.5186(3) 0.6379(3) 0.0318(12) Uani 0.3945(18) 1 d P A 2
C54' C 0.5671(8) 0.4679(4) 0.6577(3) 0.0268(12) Uani 0.3945(18) 1 d P A 2
H54' H 0.5997 0.427 0.6941 0.032 Uiso 0.3945(18) 1 calc PR A 2
C55' C 0.3755(7) 0.4717(3) 0.6286(3) 0.0224(11) Uani 0.3945(18) 1 d P A 2
H55' H 0.2796 0.4337 0.6434 0.027 Uiso 0.3945(18) 1 calc PR A 2
C56' C 0.3262(7) 0.5335(3) 0.5763(3) 0.0228(11) Uani 0.3945(18) 1 d P A 2
H56' H 0.1949 0.5385 0.5555 0.027 Uiso 0.3945(18) 1 calc PR A 2

loop_
_atom_site_aniso_label
_atom_site_aniso_U_11
_atom_site_aniso_U_22
_atom_site_aniso_U_33
_atom_site_aniso_U_23
_atom_site_aniso_U_13
_atom_site_aniso_U_12
Re1 0.01674(3) 0.02299(4) 0.01401(3) 0.00044(4) -0.00062(2) 0.00487(4)
C1 0.0276(10) 0.0644(18) 0.0184(10) -0.0048(12) 0.0021(8) 0.0204(12)
O1 0.0353(9) 0.1155(19) 0.0209(8) -0.0099(11) -0.0094(7) 0.0334(11)
C2 0.0181(9) 0.0272(13) 0.0273(11) -0.0118(9) 0.0006(8) 0.0021(8)
O2 0.0310(8) 0.0288(11) 0.0570(12) -0.0109(8) 0.0162(8) -0.0077(7)
C3 0.0195(9) 0.0283(12) 0.0163(9) -0.0001(8) -0.0033(7) -0.0001(8)
O3 0.0255(7) 0.0256(9) 0.0277(8) -0.0061(7) 0.0041(6) 0.0019(6)
N11 0.0140(7) 0.0136(9) 0.0195(8) -0.0003(6) 0.0017(5) -0.0005(5)
C12 0.0146(8) 0.0122(9) 0.0200(9) -0.0004(7) 0.0042(6) -0.0024(6)
C13 0.0146(8) 0.0201(11) 0.0220(10) -0.0043(7) 0.0038(7) -0.0030(7)
C14 0.0148(8) 0.0318(13) 0.0271(11) -0.0084(9) -0.0030(7) 0.0005(8)
C15 0.0153(8) 0.0327(14) 0.0318(11) -0.0088(9) -0.0050(7) 0.0072(8)
C16 0.0169(8) 0.0182(10) 0.0246(10) -0.0040(7) -0.0003(7) 0.0018(7)
C17 0.0229(9) 0.0210(11) 0.0267(11) -0.0081(8) 0.0046(8) -0.0063(8)
N21 0.0171(7) 0.0179(9) 0.0196(8) 0.0038(6) 0.0035(6) 0.0048(6)
C22 0.0173(8) 0.0137(10) 0.0185(9) 0.0033(7) 0.0042(7) 0.0009(7)
C23 0.0260(9) 0.0176(12) 0.0214(9) 0.0028(8) 0.0072(7) 0.0050(8)
C24 0.0422(13) 0.0310(14) 0.0277(12) 0.0008(9) 0.0062(10) 0.0226(10)
C25 0.0393(12) 0.0535(18) 0.0278(12) 0.0007(12) -0.0016(10) 0.0338(13)
C26 0.0250(10) 0.0381(15) 0.0242(11) 0.0037(9) -0.0009(8) 0.0161(9)
C27 0.0318(11) 0.0169(12) 0.0256(10) -0.0045(8) 0.0089(8) -0.0023(8)
N1 0.0223(12) 0.0156(15) 0.0169(12) -0.0005(11) -0.0003(9) -0.0027(11)
N2 0.0135(18) 0.0160(18) 0.0172(17) 0.0022(12) -0.0044(11) 0.0027(13)
N3 0.0149(14) 0.023(2) 0.033(2) -0.001(2) 0.0064(17) -0.0018(12)
N4 0.018(4) 0.015(3) 0.030(2) 0.000(2) 0.001(3) 0.000(3)
C5 0.0164(13) 0.0195(17) 0.0158(14) 0.0008(12) -0.0044(11) -0.0031(12)
C51 0.0200(14) 0.0175(17) 0.0168(14) 0.0031(12) -0.0068(11) -0.0033(12)
C52 0.0240(17) 0.020(2) 0.0246(18) -0.0008(14) -0.0012(14) -0.0038(14)
N53 0.0319(16) 0.0189(17) 0.0278(17) -0.0012(12) 0.0033(13) -0.0045(12)
C54 0.0237(16) 0.020(2) 0.0251(18) -0.0007(13) -0.0069(13) -0.0037(13)
C55 0.0246(16) 0.021(2) 0.0249(17) 0.0075(13) -0.0044(13) -0.0084(13)
C56 0.0246(16) 0.026(2) 0.0171(15) 0.0004(13) 0.0005(12) -0.0027(13)
N1' 0.0141(17) 0.015(2) 0.0154(19) 0.0009(15) 0.0024(14) -0.0011(14)
N2' 0.008(2) 0.023(3) 0.013(2) 0.0006(19) -0.0036(16) -0.0017(19)
N3' 0.015(2) 0.024(3) 0.020(3) 0.008(3) 0.000(2) -0.0011(19)
N4' 0.012(5) 0.033(5) 0.027(3) 0.008(3) 0.001(4) -0.009(4)
C5' 0.0152(18) 0.015(2) 0.0124(18) -0.0027(19) -0.0002(14) -0.0035(19)
C51' 0.022(2) 0.011(2) 0.011(2) -0.0016(16) 0.0015(16) -0.0003(17)
C52' 0.023(2) 0.022(3) 0.031(3) 0.003(2) -0.009(2) -0.010(2)
N53' 0.026(2) 0.026(3) 0.042(3) 0.015(2) -0.008(2) -0.012(2)
C54' 0.029(3) 0.023(3) 0.028(3) 0.009(2) 0.002(2) 0.002(2)
C55' 0.026(3) 0.013(3) 0.029(3) 0.002(2) 0.007(2) -0.0081(19)
C56' 0.019(2) 0.027(3) 0.023(3) 0.002(2) 0.0006(18) -0.006(2)

loop_
_atom_type_symbol
_atom_type_description
_atom_type_scat_dispersion_real
_atom_type_scat_dispersion_imag
_atom_type_scat_source
C C 0.0033 0.0016 'International Tables Vol C Tables 4.2.6.8 and 6.1.1.4'
H H 0 0 'International Tables Vol C Tables 4.2.6.8 and 6.1.1.4'
N N 0.0061 0.0033 'International Tables Vol C Tables 4.2.6.8 and 6.1.1.4'
O O 0.0106 0.006 'International Tables Vol C Tables 4.2.6.8 and 6.1.1.4'
Re Re -1.0185 7.231 'International Tables Vol C Tables 4.2.6.8 and 6.1.1.4'

loop_
_exptl_crystal_face_index_h
_exptl_crystal_face_index_k
_exptl_crystal_face_index_l
_exptl_crystal_face_perp_dist
0 1 0 0.0051
0 -1 0 0.0255
0 -1 -1 0.062
1 0 0 0.1664
-1 0 0 0.2426
0 1 1 0.0092
0 1 -2 0.058
0 -1 2 0.0249

loop_
_geom_angle_atom_site_label_1
_geom_angle_atom_site_label_2
_geom_angle_atom_site_label_3
_geom_angle
C3 Re1 C2 90.46(9)
C3 Re1 C1 89.52(9)
C2 Re1 C1 88.39(11)
C3 Re1 N2' 90.06(19)
C2 Re1 N2' 171.81(14)
C1 Re1 N2' 83.45(15)
C3 Re1 N11 95.72(7)
C2 Re1 N11 96.18(7)
C1 Re1 N11 173.01(9)
N2' Re1 N11 91.90(13)
C3 Re1 N21 169.72(7)
C2 Re1 N21 96.21(7)
C1 Re1 N21 98.46(8)
N2' Re1 N21 84.45(18)
N11 Re1 N21 75.83(6)
C3 Re1 N2 92.06(12)
C2 Re1 N2 174.96(11)
C1 Re1 N2 96.00(12)
N11 Re1 N2 79.23(9)
N21 Re1 N2 80.72(11)
O1 C1 Re1 179.4(2)
O2 C2 Re1 177.39(19)
O3 C3 Re1 177.52(17)
C16 N11 C12 117.75(16)
C16 N11 Re1 127.14(13)
C12 N11 Re1 115.02(11)
N11 C12 C13 123.25(16)
N11 C12 C22 116.90(16)
C13 C12 C22 119.85(17)
C12 C13 C14 117.01(17)
C12 C13 C17 119.19(17)
C14 C13 C17 123.79(18)
C15 C14 C13 119.55(18)
C15 C14 H14 120.2
C13 C14 H14 120.2
C14 C15 C16 119.67(18)
C14 C15 H15 120.2
C16 C15 H15 120.2
N11 C16 C15 122.72(18)
N11 C16 H16 118.6
C15 C16 H16 118.6
C27 C17 C13 121.25(19)
C27 C17 H17 119.4
C13 C17 H17 119.4
C26 N21 C22 117.59(17)
C26 N21 Re1 127.23(14)
C22 N21 Re1 114.72(11)
N21 C22 C23 123.33(16)
N21 C22 C12 116.91(17)
C23 C22 C12 119.77(17)
C22 C23 C24 117.18(19)
C22 C23 C27 119.17(17)
C24 C23 C27 123.65(19)
C25 C24 C23 119.4(2)
C25 C24 H24 120.3
C23 C24 H24 120.3
C24 C25 C26 119.85(19)
C24 C25 H25 120.1
C26 C25 H25 120.1
N21 C26 C25 122.6(2)
N21 C26 H26 118.7
C25 C26 H26 118.7
C17 C27 C23 120.73(19)
C17 C27 H27 119.6
C23 C27 H27 119.6
C5 N1 N2 103.3(3)
N3 N2 N1 110.9(4)
N3 N2 Re1 124.1(3)
N1 N2 Re1 124.8(3)
N2 N3 N4 108.7(6)
N3 N4 C5 105.0(9)
N1 C5 N4 112.1(6)
N1 C5 C51 123.0(3)
N4 C5 C51 124.8(6)
C52 C51 C56 117.5(3)
C52 C51 C5 120.4(3)
C56 C51 C5 122.1(3)
N53 C52 C51 123.8(3)
N53 C52 H52 118.1
C51 C52 H52 118.1
C54 N53 C52 116.4(4)
N53 C54 C55 124.3(4)
N53 C54 H54 117.8
C55 C54 H54 117.8
C56 C55 C54 118.7(3)
C56 C55 H55 120.6
C54 C55 H55 120.6
C55 C56 C51 119.1(3)
C55 C56 H56 120.4
C51 C56 H56 120.4
N2' N1' C5' 103.5(4)
N3' N2' N1' 111.1(5)
N3' N2' Re1 124.0(5)
N1' N2' Re1 124.7(3)
N2' N3' N4' 108.3(9)
N3' N4' C5' 104.7(11)
N1' C5' N4' 112.4(10)
N1' C5' C51' 123.2(4)
N4' C5' C51' 124.4(10)
C56' C51' C52' 117.8(5)
C56' C51' C5' 121.7(4)
C52' C51' C5' 120.5(4)
N53' C52' C51' 124.2(5)
N53' C52' H52' 117.9
C51' C52' H52' 117.9
C52' N53' C54' 116.5(5)
N53' C54' C55' 124.3(5)
N53' C54' H54' 117.9
C55' C54' H54' 117.9
C54' C55' C56' 117.8(5)
C54' C55' H55' 121.1
C56' C55' H55' 121.1
C51' C56' C55' 119.4(4)
C51' C56' H56' 120.3
C55' C56' H56' 120.3

loop_
_geom_bond_atom_site_label_1
_geom_bond_atom_site_label_2
_geom_bond_distance
Re1 C3 1.917(2)
Re1 C2 1.918(2)
Re1 C1 1.922(2)
Re1 N2' 2.036(6)
Re1 N11 2.1680(15)
Re1 N21 2.1745(16)
Re1 N2 2.251(4)
C1 O1 1.151(2)
C2 O2 1.153(3)
C3 O3 1.154(2)
N11 C16 1.334(2)
N11 C12 1.367(2)
C12 C13 1.402(2)
C12 C22 1.431(2)
C13 C14 1.411(3)
C13 C17 1.413(3)
C14 C15 1.370(3)
C14 H14 0.95
C15 C16 1.395(3)
C15 H15 0.95
C16 H16 0.95
C17 C27 1.360(3)
C17 H17 0.95
N21 C26 1.333(2)
N21 C22 1.368(2)
C22 C23 1.397(3)
C23 C24 1.410(3)
C23 C27 1.427(3)
C24 C25 1.365(3)
C24 H24 0.95
C25 C26 1.397(3)
C25 H25 0.95
C26 H26 0.95
C27 H27 0.95
N1 C5 1.344(4)
N1 N2 1.348(5)
N2 N3 1.326(5)
N3 N4 1.336(14)
N4 C5 1.350(13)
C5 C51 1.453(5)
C51 C52 1.390(5)
C51 C56 1.394(5)
C52 N53 1.347(5)
C52 H52 0.95
N53 C54 1.328(5)
C54 C55 1.377(5)
C54 H54 0.95
C55 C56 1.371(5)
C55 H55 0.95
C56 H56 0.95
N1' N2' 1.327(7)
N1' C5' 1.332(6)
N2' N3' 1.325(8)
N3' N4' 1.33(3)
N4' C5' 1.34(2)
C5' C51' 1.469(7)
C51' C56' 1.381(7)
C51' C52' 1.391(7)
C52' N53' 1.339(7)
C52' H52' 0.95
N53' C54' 1.348(7)
C54' C55' 1.374(7)
C54' H54' 0.95
C55' C56' 1.404(7)
C55' H55' 0.95
C56' H56' 0.95
